data_9015768
loop_
_publ_author_name
'Bojar, H. P.'
'Walter, F.'
'Baumgartner, J.'
'Farber, G.'

_publ_section_title
;
 Ammineite, CuCl2(NH3)2, a new species containing an ammine complex:
 Mineral data and crystal structure
 Note: T = 100 K
;
_journal_name_full 'The Canadian Mineralogist'
_journal_page_first 1359
_journal_page_last 1371
_journal_paper_doi 10.3749/canmin.48.5.1359
_journal_volume 48
_journal_year 2010
_chemical_compound_source 'Calleta Pabellon de Pica, Tarapaca region, Chile'
_chemical_formula_sum 'Cl2 Cu H6 N2'
_chemical_name_mineral Ammineite
_space_group_IT_number 63
_symmetry_space_group_name_Hall '-C 2c 2'
_symmetry_space_group_name_H-M 'C m c m'
_cell_angle_alpha 90
_cell_angle_beta 90
_cell_angle_gamma 90
_cell_length_a 7.688
_cell_length_b 10.645
_cell_length_c 5.736
_cell_formula_units_Z 4
_cell_volume 469.427
_database_code_amcsd 0018300
_exptl_crystal_density_diffrn 2.384
_cod_original_formula_sum 'Cu Cl2 N2 H6'
_cod_database_code 9015768

loop_
_space_group_symop_operation_xyz
x,y,z
1/2+x,1/2+y,z
x,-y,1/2+z
1/2+x,1/2-y,1/2+z
-x,y,1/2-z
1/2-x,1/2+y,1/2-z
-x,y,z
1/2-x,1/2+y,z
x,-y,-z
1/2+x,1/2-y,-z
x,y,1/2-z
1/2+x,1/2+y,1/2-z
-x,-y,1/2+z
1/2-x,1/2-y,1/2+z
-x,-y,-z
1/2-x,1/2-y,-z

loop_
_atom_site_aniso_label
_atom_site_aniso_U_11
_atom_site_aniso_U_22
_atom_site_aniso_U_33
_atom_site_aniso_U_12
_atom_site_aniso_U_13
_atom_site_aniso_U_23
Cu 0.00980 0.01150 0.01310 0.00000 0.00000 0.00000
Cl1 0.01360 0.01060 0.01250 0.00000 0.00000 0.00000
Cl2 0.01530 0.01020 0.01110 0.00000 0.00000 0.00000
N 0.01430 0.01510 0.00790 0.00010 0.00000 0.00000

loop_
_atom_site_label
_atom_site_fract_x
_atom_site_fract_y
_atom_site_fract_z
_atom_site_U_iso_or_equiv
Cu 0.50000 0.38685 0.25000 0.01150
Cl1 0.50000 0.16546 0.25000 0.01220
Cl2 0.50000 0.60817 0.25000 0.01220
N 0.24450 0.38710 0.25000 0.01240
H1 0.21000 0.45200 0.25000 0.05000
H2 0.20200 0.35600 0.13100 0.05000

loop_
_cod_related_entry_id
_cod_related_entry_database
_cod_related_entry_code
1 AMCSD 0018300
